data_7700236
loop_
_publ_author_name
'Miao, Hao'
'Li, Hong-Qing'
'Shen, Fu-Xing'
'Wei, Hai-Yan'
'Wang, Bao-Lin'
'Wang, Xin-Yi'

_publ_section_title
;
 A family of lanthanide complexes with a bis-tridentate nitronyl nitroxide
 radical: syntheses, structures and magnetic properties.
;
_journal_issue 27
_journal_name_full 'Dalton transactions (Cambridge, England : 2003)'
_journal_page_first 10337
_journal_page_last 10345
_journal_paper_doi 10.1039/c9dt01397k
_journal_volume 48
_journal_year 2019
_chemical_formula_sum 'C51 H27 Er2 F36 N6 O14'
_chemical_formula_weight 1966.30
_space_group_crystal_system triclinic
_space_group_IT_number 2
_space_group_name_Hall '-P 1'
_space_group_name_H-M_alt 'P -1'
_symmetry_space_group_name_Hall '-P 1'
_symmetry_space_group_name_H-M 'P -1'
_atom_sites_solution_hydrogens geom
_audit_creation_method SHELXL-2018/3
_audit_update_record
;
2019-05-14 deposited with the CCDC.    2019-06-10 downloaded from the CCDC.
;
_cell_angle_alpha 91.800(2)
_cell_angle_beta 94.713(2)
_cell_angle_gamma 103.301(2)
_cell_formula_units_Z 2
_cell_length_a 11.7121(13)
_cell_length_b 11.9271(13)
_cell_length_c 24.589(3)
_cell_measurement_reflns_used 9932
_cell_measurement_temperature 296(2)
_cell_measurement_theta_max 27.416
_cell_measurement_theta_min 2.324
_cell_volume 3326.9(7)
_computing_cell_refinement 'Bruker SAINT'
_computing_data_collection 'Bruker APEX2'
_computing_data_reduction 'Bruker SAINT'
_computing_molecular_graphics Diamond
_computing_publication_material 'Bruker SHELXTL'
_computing_structure_refinement 'SHELXL-2018/3 (Sheldrick, 2018)'
_computing_structure_solution 'SHELXT 2014/4 (Sheldrick, 2014)'
_diffrn_ambient_temperature 296(2)
_diffrn_measured_fraction_theta_full 0.988
_diffrn_measured_fraction_theta_max 0.983
_diffrn_measurement_device_type 'Bruker APEX-II CCD'
_diffrn_measurement_method '\f and \w scans'
_diffrn_radiation_type MoK\a
_diffrn_radiation_wavelength 0.71073
_diffrn_reflns_av_R_equivalents 0.0307
_diffrn_reflns_av_unetI/netI 0.0520
_diffrn_reflns_Laue_measured_fraction_full 0.988
_diffrn_reflns_Laue_measured_fraction_max 0.983
_diffrn_reflns_limit_h_max 15
_diffrn_reflns_limit_h_min -14
_diffrn_reflns_limit_k_max 14
_diffrn_reflns_limit_k_min -15
_diffrn_reflns_limit_l_max 31
_diffrn_reflns_limit_l_min -27
_diffrn_reflns_number 24566
_diffrn_reflns_point_group_measured_fraction_full 0.988
_diffrn_reflns_point_group_measured_fraction_max 0.983
_diffrn_reflns_theta_full 25.242
_diffrn_reflns_theta_max 27.440
_diffrn_reflns_theta_min 2.325
_diffrn_source '\f and \w scans'
_exptl_absorpt_coefficient_mu 2.671
_exptl_absorpt_correction_T_max 0.726
_exptl_absorpt_correction_T_min 0.677
_exptl_absorpt_correction_type multi-scan
_exptl_absorpt_process_details 'Higashi, T. (1995)'
_exptl_crystal_colour violet
_exptl_crystal_density_diffrn 1.963
_exptl_crystal_description block
_exptl_crystal_F_000 1894
_exptl_crystal_size_max 0.150
_exptl_crystal_size_mid 0.130
_exptl_crystal_size_min 0.120
_refine_diff_density_max 1.294
_refine_diff_density_min -2.428
_refine_diff_density_rms 0.185
_refine_ls_extinction_method none
_refine_ls_goodness_of_fit_ref 1.118
_refine_ls_hydrogen_treatment constr
_refine_ls_matrix_type full
_refine_ls_number_parameters 1118
_refine_ls_number_reflns 14917
_refine_ls_number_restraints 1502
_refine_ls_restrained_S_all 1.086
_refine_ls_R_factor_all 0.0578
_refine_ls_R_factor_gt 0.0404
_refine_ls_shift/su_max 0.005
_refine_ls_shift/su_mean 0.000
_refine_ls_structure_factor_coef Fsqd
_refine_ls_weighting_details 'w=1/[\s^2^(Fo^2^)+(0.0407P)^2^+5.7443P] where P=(Fo^2^+2Fc^2^)/3'
_refine_ls_weighting_scheme calc
_refine_ls_wR_factor_gt 0.0905
_refine_ls_wR_factor_ref 0.1016
_reflns_Friedel_coverage 0.000
_reflns_number_gt 12009
_reflns_number_total 14917
_reflns_threshold_expression 'I > 2\s(I)'
_cod_data_source_file c9dt01397k2.cif
_cod_data_source_block 11Er
_cod_depositor_comments
;
The following automatic conversions were performed:

'_exptl_absorpt_correction_type' value 'multi-Scan' changed to
'multi-scan' according to
/home/data/users/saulius/crontab/automatic-downloads/rss-feeds/RSC/lib/dictionaries/cif_core.dic
dictionary named 'cif_core.dic' version 2.4.2 from 2011-04-26.

Automatic conversion script
Id: cif_fix_values 4973 2017-02-22 13:04:09Z antanas 

 Adding full bibliography for 7700232--7700242.cif.
;
_cod_original_cell_volume 3326.9(6)
_cod_database_code 7700236
_shelx_shelxl_version_number 2018/3
_shelx_space_group_comment
;
The symmetry employed for this shelxl refinement is uniquely defined
by the following loop, which should always be used as a source of
symmetry information in preference to the above space-group names.
They are only intended as comments.
;
_shelx_estimated_absorpt_t_min 0.690
_shelx_estimated_absorpt_t_max 0.740

loop_
_space_group_symop_operation_xyz
'x, y, z'
'-x, -y, -z'

loop_
_atom_site_label
_atom_site_type_symbol
_atom_site_fract_x
_atom_site_fract_y
_atom_site_fract_z
_atom_site_U_iso_or_equiv
_atom_site_adp_type
_atom_site_occupancy
_atom_site_site_symmetry_order
_atom_site_calc_flag
_atom_site_refinement_flags_posn
_atom_site_refinement_flags_adp
_atom_site_refinement_flags_occupancy
_atom_site_disorder_assembly
_atom_site_disorder_group
Er01 Er 0.23762(2) 0.41050(2) 0.63989(2) 0.02074(6) Uani 1 1 d . . . . .
Er02 Er 0.66916(2) 0.66508(2) 0.86208(2) 0.01982(6) Uani 1 1 d . . . . .
N1 N 0.6005(4) 0.7033(3) 0.72794(15) 0.0220(8) Uani 1 1 d . . . . .
N2 N 0.4391(4) 0.6606(3) 0.67296(15) 0.0212(8) Uani 1 1 d . . . . .
N3 N 0.5137(3) 0.5154(3) 0.79466(14) 0.0186(8) Uani 1 1 d . . . . .
N4 N 0.3282(3) 0.4860(3) 0.74172(15) 0.0187(7) Uani 1 1 d . . . . .
N5 N 0.1018(4) 0.3711(3) 0.71837(16) 0.0232(8) Uani 1 1 d . . . . .
N6 N 0.6617(3) 0.4515(3) 0.87078(14) 0.0183(7) Uani 1 1 d . . . . .
O1 O 0.6789(3) 0.7044(3) 0.76741(13) 0.0248(7) Uani 1 1 d . . . . .
O2 O 0.3369(3) 0.6115(3) 0.65052(13) 0.0264(7) Uani 1 1 d . . . . .
O3 O 0.8424(3) 0.6320(3) 0.82907(13) 0.0229(7) Uani 1 1 d . . . . .
O4 O 0.7909(3) 0.8446(3) 0.85647(15) 0.0303(8) Uani 1 1 d . . . . .
O5 O 0.8033(3) 0.6566(3) 0.93541(13) 0.0267(7) Uani 1 1 d . . . . .
O6 O 0.6445(3) 0.7914(3) 0.93550(14) 0.0310(8) Uani 1 1 d . . . . .
O7 O 0.5210(3) 0.7580(3) 0.83335(13) 0.0247(7) Uani 1 1 d . . . . .
O8 O 0.5023(3) 0.5828(3) 0.90718(13) 0.0242(7) Uani 1 1 d . . . . .
O9 O 0.2864(3) 0.2771(3) 0.57516(14) 0.0313(8) Uani 1 1 d . . . . .
O10 O 0.4396(3) 0.4192(3) 0.65345(13) 0.0246(7) Uani 1 1 d . . . . .
O11 O 0.2561(3) 0.2444(3) 0.68511(13) 0.0240(7) Uani 1 1 d . . . . .
O12 O 0.0715(3) 0.2719(3) 0.60634(14) 0.0287(8) Uani 1 1 d . . . . .
O13 O 0.2450(3) 0.4844(3) 0.55397(13) 0.0291(8) Uani 1 1 d . . . . .
O14 O 0.0985(3) 0.5202(3) 0.63245(13) 0.0269(7) Uani 1 1 d . . . . .
F1 F 0.6991(3) 0.3224(3) 0.65785(14) 0.0493(9) Uani 1 1 d . . . . .
F2 F 0.6038(3) 0.3303(3) 0.72795(13) 0.0472(9) Uani 1 1 d . . . . .
F3 F 0.6696(3) 0.4832(3) 0.68670(16) 0.0514(9) Uani 1 1 d . . . . .
F4 F 0.4431(5) 0.1004(5) 0.5179(2) 0.104(2) Uani 1 1 d . . . . .
F5 F 0.2934(6) 0.0294(3) 0.55813(19) 0.114(2) Uani 1 1 d . . . . .
F6 F 0.2838(5) 0.1306(4) 0.49049(17) 0.0803(14) Uani 1 1 d . . . . .
F7 F 0.3006(5) 0.5201(4) 0.45421(16) 0.0790(15) Uani 1 1 d . . . . .
F8 F 0.1611(4) 0.6048(4) 0.43840(14) 0.0615(11) Uani 1 1 d . . . . .
F9 F 0.3215(4) 0.6958(4) 0.48204(16) 0.0753(14) Uani 1 1 d . . . . .
F10 F -0.0712(5) 0.6967(5) 0.5767(2) 0.0983(19) Uani 1 1 d . . . . .
F11 F -0.0927(4) 0.5981(4) 0.64650(16) 0.0596(11) Uani 1 1 d . . . . .
F12 F 0.0442(5) 0.7480(4) 0.6492(3) 0.108(2) Uani 1 1 d . . . . .
F13 F -0.167(2) 0.1046(15) 0.6027(10) 0.096(5) Uani 0.584(11) 1 d D U P A 1
F13A F -0.063(4) 0.136(3) 0.5267(13) 0.090(8) Uani 0.416(11) 1 d D U P A 2
F14 F -0.087(2) 0.151(2) 0.5299(10) 0.081(5) Uani 0.584(11) 1 d D U P A 1
F14A F -0.097(3) -0.0039(17) 0.5794(11) 0.068(5) Uani 0.416(11) 1 d D U P A 2
F15 F -0.076(2) -0.0080(14) 0.5638(9) 0.100(6) Uani 0.584(11) 1 d D U P A 1
F15A F -0.160(3) 0.144(2) 0.5951(14) 0.090(6) Uani 0.416(11) 1 d D U P A 2
F16 F 0.1650(11) -0.0387(10) 0.7226(6) 0.060(3) Uani 0.584(11) 1 d D U P A 1
F16A F 0.3649(17) 0.072(2) 0.7122(11) 0.072(6) Uani 0.416(11) 1 d D U P A 2
F17 F 0.2742(19) 0.1060(18) 0.7675(8) 0.062(4) Uani 0.584(11) 1 d D U P A 1
F17A F 0.2026(18) -0.0495(15) 0.7065(10) 0.084(6) Uani 0.416(11) 1 d D U P A 2
F18 F 0.3353(12) 0.0364(15) 0.6987(7) 0.070(4) Uani 0.584(11) 1 d D U P A 1
F18A F 0.241(3) 0.087(3) 0.7674(11) 0.071(6) Uani 0.416(11) 1 d D U P A 2
F19 F 0.9776(10) 0.5964(7) 0.9885(5) 0.077(3) Uani 0.584(11) 1 d D U P A 1
F19A F 1.0532(17) 0.8019(11) 1.0120(8) 0.079(5) Uani 0.416(11) 1 d D U P A 2
F20 F 1.0586(12) 0.7708(11) 0.9864(6) 0.089(4) Uani 0.584(11) 1 d D U P A 1
F20A F 0.9624(16) 0.6468(14) 1.0408(7) 0.082(5) Uani 0.416(11) 1 d D U P A 2
F21 F 0.9731(11) 0.7078(12) 1.0545(3) 0.076(3) Uani 0.584(11) 1 d D U P A 1
F21A F 1.0215(13) 0.6490(18) 0.9633(6) 0.090(5) Uani 0.416(11) 1 d D U P A 2
F22 F 0.7563(8) 1.0169(8) 1.0304(5) 0.082(3) Uani 0.584(11) 1 d D U P A 1
F22A F 0.5535(13) 0.8900(14) 1.0140(8) 0.097(5) Uani 0.416(11) 1 d D U P A 2
F23 F 0.6073(11) 0.9907(11) 0.9716(4) 0.078(3) Uani 0.584(11) 1 d D U P A 1
F23A F 0.7163(19) 0.953(2) 1.0564(6) 0.123(6) Uani 0.416(11) 1 d D U P A 2
F24 F 0.6034(11) 0.8970(8) 1.0426(4) 0.072(3) Uani 0.584(11) 1 d D U P A 1
F24A F 0.680(2) 1.0234(13) 0.9822(8) 0.103(6) Uani 0.416(11) 1 d D U P A 2
F25 F 1.1274(4) 0.7041(4) 0.7899(3) 0.118(3) Uani 1 1 d . . . . .
F26 F 1.0617(4) 0.5728(4) 0.8448(2) 0.0840(15) Uani 1 1 d . . . . .
F27 F 0.9879(4) 0.5613(3) 0.76297(16) 0.0608(11) Uani 1 1 d . . . . .
F28 F 1.0396(11) 1.0534(17) 0.8389(7) 0.101(4) Uani 0.584(11) 1 d D U P A 1
F28A F 0.8700(12) 1.0653(11) 0.8665(6) 0.063(3) Uani 0.416(11) 1 d D U P A 2
F29 F 0.8634(13) 1.0523(8) 0.8089(7) 0.129(5) Uani 0.584(11) 1 d D U P A 1
F29A F 1.0459(14) 1.052(2) 0.8641(7) 0.079(5) Uani 0.416(11) 1 d D U P A 2
F30 F 0.9127(13) 1.0596(11) 0.8921(6) 0.113(4) Uani 0.584(11) 1 d D U P A 1
F30A F 0.9427(16) 1.0431(10) 0.7914(5) 0.079(4) Uani 0.416(11) 1 d D U P A 2
F31 F 0.4670(4) 0.9691(3) 0.83670(18) 0.0606(11) Uani 1 1 d . . . . .
F32 F 0.2922(4) 0.8910(3) 0.85605(15) 0.0535(10) Uani 1 1 d . . . . .
F33 F 0.3496(3) 0.8509(3) 0.77920(13) 0.0418(8) Uani 1 1 d . . . . .
F34 F 0.3993(4) 0.5558(4) 1.00623(14) 0.0651(12) Uani 1 1 d . . . . .
F35 F 0.2388(3) 0.5737(4) 0.96504(16) 0.0629(12) Uani 1 1 d . . . . .
F36 F 0.3151(5) 0.4330(4) 0.94273(19) 0.0801(15) Uani 1 1 d . . . . .
C1 C 0.4412(4) 0.5401(4) 0.75431(17) 0.0174(8) Uani 1 1 d . . . . .
C2 C 0.2812(4) 0.4055(4) 0.77627(17) 0.0190(9) Uani 1 1 d . . . . .
C3 C 0.3523(4) 0.3671(4) 0.81594(18) 0.0206(9) Uani 1 1 d . . . . .
H3A H 0.320996 0.307824 0.837935 0.025 Uiso 1 1 calc R U . . .
C4 C 0.4711(4) 0.4196(4) 0.82180(17) 0.0167(8) Uani 1 1 d . . . . .
C5 C 0.5593(4) 0.3753(4) 0.85519(17) 0.0202(9) Uani 1 1 d . . . . .
C6 C 0.5409(5) 0.2592(4) 0.8648(2) 0.0283(11) Uani 1 1 d . . . . .
H6A H 0.468993 0.208866 0.853498 0.034 Uiso 1 1 calc R U . . .
C7 C 0.6314(5) 0.2189(5) 0.8916(2) 0.0328(12) Uani 1 1 d . . . . .
H7A H 0.621035 0.141307 0.898888 0.039 Uiso 1 1 calc R U . . .
C8 C 0.7371(5) 0.2962(4) 0.9073(2) 0.0282(10) Uani 1 1 d . . . . .
H8A H 0.799534 0.271511 0.924902 0.034 Uiso 1 1 calc R U . . .
C9 C 0.7484(4) 0.4113(4) 0.89617(19) 0.0226(9) Uani 1 1 d . . . . .
H9A H 0.819705 0.463103 0.906910 0.027 Uiso 1 1 calc R U . . .
C10 C 0.1527(4) 0.3644(4) 0.76882(19) 0.0209(9) Uani 1 1 d . . . . .
C11 C 0.0874(4) 0.3281(4) 0.8126(2) 0.0260(10) Uani 1 1 d . . . . .
H11A H 0.124838 0.324377 0.847119 0.031 Uiso 1 1 calc R U . . .
C12 C -0.0336(5) 0.2978(4) 0.8036(2) 0.0306(11) Uani 1 1 d . . . . .
H12A H -0.079244 0.274201 0.832251 0.037 Uiso 1 1 calc R U . . .
C13 C -0.0863(5) 0.3029(4) 0.7520(2) 0.0331(12) Uani 1 1 d . . . . .
H13A H -0.167879 0.281685 0.745005 0.040 Uiso 1 1 calc R U . . .
C14 C -0.0154(5) 0.3404(4) 0.7103(2) 0.0293(11) Uani 1 1 d . . . . .
H14A H -0.051199 0.344078 0.675396 0.035 Uiso 1 1 calc R U . . .
C15 C 0.4919(4) 0.6339(4) 0.71988(18) 0.0191(9) Uani 1 1 d . . . . .
C16 C 0.5218(5) 0.7455(4) 0.64133(19) 0.0251(10) Uani 1 1 d . . . . .
C17 C 0.6225(5) 0.7956(4) 0.6869(2) 0.0278(10) Uani 1 1 d . . . . .
C18 C 0.7469(5) 0.8081(6) 0.6698(2) 0.0431(15) Uani 1 1 d . . . . .
H18A H 0.762052 0.866656 0.643635 0.065 Uiso 1 1 calc R U . . .
H18B H 0.802816 0.829585 0.701277 0.065 Uiso 1 1 calc R U . . .
H18C H 0.754114 0.736032 0.653641 0.065 Uiso 1 1 calc R U . . .
C19 C 0.6103(6) 0.9060(4) 0.7167(2) 0.0369(13) Uani 1 1 d . . . . .
H19A H 0.623434 0.968292 0.692442 0.055 Uiso 1 1 calc R U . . .
H19B H 0.532495 0.894893 0.728414 0.055 Uiso 1 1 calc R U . . .
H19C H 0.667346 0.924074 0.747911 0.055 Uiso 1 1 calc R U . . .
C20 C 0.4577(5) 0.8316(5) 0.6172(2) 0.0375(13) Uani 1 1 d . . . . .
H20A H 0.510204 0.885453 0.597087 0.056 Uiso 1 1 calc R U . . .
H20B H 0.391189 0.791632 0.593033 0.056 Uiso 1 1 calc R U . . .
H20C H 0.431116 0.872426 0.646006 0.056 Uiso 1 1 calc R U . . .
C21 C 0.5578(6) 0.6717(5) 0.5965(2) 0.0397(14) Uani 1 1 d . . . . .
H21A H 0.610773 0.720545 0.574624 0.059 Uiso 1 1 calc R U . . .
H21B H 0.596167 0.616576 0.612955 0.059 Uiso 1 1 calc R U . . .
H21C H 0.488857 0.631823 0.573784 0.059 Uiso 1 1 calc R U . . .
C22 C -0.0124(6) 0.6600(5) 0.6180(3) 0.0472(15) Uani 1 1 d . . . . .
C23 C 0.0729(5) 0.5889(4) 0.5986(2) 0.0280(10) Uani 1 1 d . . . . .
C24 C 0.1152(5) 0.6103(5) 0.5482(2) 0.0368(13) Uani 1 1 d . . . . .
H24A H 0.087153 0.661734 0.526100 0.044 Uiso 1 1 calc R U . . .
C25 C 0.1986(5) 0.5564(4) 0.5304(2) 0.0286(10) Uani 1 1 d . . . . .
C26 C 0.2479(6) 0.5925(5) 0.4754(2) 0.0416(13) Uani 1 1 d . . . . .
C27 C -0.0719(7) 0.1047(6) 0.5766(3) 0.0583(17) Uani 1 1 d . . . . .
C28 C 0.0413(5) 0.1652(4) 0.6116(2) 0.0331(12) Uani 1 1 d . . . . .
C29 C 0.0935(6) 0.0979(5) 0.6462(2) 0.0390(14) Uani 1 1 d . . . . .
H29A H 0.058583 0.019558 0.646559 0.047 Uiso 1 1 calc R U . . .
C30 C 0.1959(5) 0.1426(4) 0.6803(2) 0.0282(10) Uani 1 1 d . . . . .
C31 C 0.2447(5) 0.0601(5) 0.7167(2) 0.0370(12) Uani 1 1 d . . . . .
C32 C 0.6200(5) 0.3720(5) 0.6789(2) 0.0323(11) Uani 1 1 d . . . . .
C33 C 0.5029(4) 0.3496(4) 0.64367(19) 0.0255(10) Uani 1 1 d . . . . .
C34 C 0.4763(5) 0.2552(4) 0.6071(2) 0.0280(10) Uani 1 1 d . . . . .
H34A H 0.530377 0.209717 0.604021 0.034 Uiso 1 1 calc R U . . .
C35 C 0.3686(5) 0.2269(4) 0.57464(19) 0.0283(10) Uani 1 1 d . . . . .
C36 C 0.3448(6) 0.1194(5) 0.5352(2) 0.0429(14) Uani 1 1 d . . . . .
C37 C 0.3389(5) 0.5434(5) 0.9579(2) 0.0399(13) Uani 1 1 d . . . . .
C38 C 0.4125(4) 0.6162(4) 0.91677(19) 0.0256(10) Uani 1 1 d . . . . .
C39 C 0.3728(5) 0.7074(4) 0.8947(2) 0.0285(11) Uani 1 1 d . . . . .
H39A H 0.305671 0.725738 0.906694 0.034 Uiso 1 1 calc R U . . .
C40 C 0.4315(5) 0.7721(4) 0.85496(19) 0.0260(10) Uani 1 1 d . . . . .
C41 C 0.3829(5) 0.8715(5) 0.8320(2) 0.0344(11) Uani 1 1 d . . . . .
C42 C 0.6678(6) 0.9353(6) 1.0056(3) 0.0469(14) Uani 1 1 d . . . . .
C43 C 0.7126(5) 0.8416(4) 0.9749(2) 0.0311(11) Uani 1 1 d . . . . .
C44 C 0.8186(5) 0.8185(5) 0.9950(2) 0.0379(13) Uani 1 1 d . . . . .
H44A H 0.865299 0.865684 1.023115 0.045 Uiso 1 1 calc R U . . .
C45 C 0.8547(5) 0.7255(4) 0.9735(2) 0.0287(10) Uani 1 1 d . . . . .
C46 C 0.9703(5) 0.7022(5) 0.9989(2) 0.0412(12) Uani 1 1 d . . . . .
C47 C 1.0312(6) 0.6359(5) 0.8041(3) 0.0502(15) Uani 1 1 d . . . . .
C48 C 0.9394(5) 0.6982(4) 0.8218(2) 0.0296(11) Uani 1 1 d . . . . .
C49 C 0.9710(5) 0.8182(5) 0.8283(3) 0.0435(15) Uani 1 1 d . . . . .
H49A H 1.046366 0.857123 0.821418 0.052 Uiso 1 1 calc R U . . .
C50 C 0.8941(5) 0.8798(5) 0.8446(2) 0.0383(13) Uani 1 1 d . . . . .
C51 C 0.9359(7) 1.0115(5) 0.8449(4) 0.0616(17) Uani 1 1 d . . . . .

loop_
_atom_site_aniso_label
_atom_site_aniso_U_11
_atom_site_aniso_U_22
_atom_site_aniso_U_33
_atom_site_aniso_U_23
_atom_site_aniso_U_13
_atom_site_aniso_U_12
Er01 0.02070(12) 0.02169(11) 0.01937(11) 0.00378(7) -0.00264(8) 0.00521(9)
Er02 0.01838(12) 0.02011(11) 0.02061(11) 0.00055(7) -0.00200(8) 0.00516(8)
N1 0.023(2) 0.0227(19) 0.0198(19) 0.0051(14) 0.0006(15) 0.0031(16)
N2 0.025(2) 0.0191(19) 0.0192(18) 0.0044(14) 0.0036(15) 0.0039(15)
N3 0.020(2) 0.0207(18) 0.0161(17) 0.0027(13) 0.0014(14) 0.0055(15)
N4 0.0151(19) 0.0227(19) 0.0183(18) 0.0045(14) 0.0013(14) 0.0038(15)
N5 0.022(2) 0.022(2) 0.0257(19) 0.0037(15) -0.0009(16) 0.0058(16)
N6 0.0124(18) 0.0231(18) 0.0192(18) 0.0016(14) 0.0004(14) 0.0041(14)
O1 0.0171(17) 0.0292(18) 0.0250(17) 0.0051(13) -0.0033(13) 0.0001(14)
O2 0.0249(19) 0.0253(17) 0.0262(17) 0.0073(13) -0.0051(14) 0.0021(14)
O3 0.0253(18) 0.0164(15) 0.0258(17) 0.0024(12) 0.0006(13) 0.0026(13)
O4 0.028(2) 0.0195(17) 0.042(2) 0.0004(14) -0.0006(16) 0.0046(14)
O5 0.0255(19) 0.0291(18) 0.0250(17) -0.0045(13) -0.0066(14) 0.0092(14)
O6 0.028(2) 0.036(2) 0.0297(18) -0.0054(14) -0.0028(15) 0.0127(16)
O7 0.0236(18) 0.0244(17) 0.0265(17) 0.0042(13) -0.0014(13) 0.0074(14)
O8 0.0262(19) 0.0275(17) 0.0201(16) 0.0040(12) 0.0017(13) 0.0083(14)
O9 0.037(2) 0.0327(19) 0.0243(18) -0.0006(14) -0.0037(15) 0.0112(16)
O10 0.0229(18) 0.0277(17) 0.0236(17) 0.0015(13) 0.0026(13) 0.0066(14)
O11 0.0240(19) 0.0226(16) 0.0259(17) 0.0035(12) -0.0013(14) 0.0071(13)
O12 0.0249(19) 0.0256(17) 0.0324(19) 0.0048(14) -0.0068(15) 0.0024(14)
O13 0.035(2) 0.0332(19) 0.0216(17) 0.0041(13) -0.0007(14) 0.0133(16)
O14 0.027(2) 0.0289(18) 0.0246(17) 0.0084(13) 0.0021(14) 0.0056(15)
F1 0.033(2) 0.080(3) 0.044(2) -0.0071(17) 0.0006(15) 0.0336(19)
F2 0.044(2) 0.073(2) 0.0287(17) 0.0087(15) -0.0019(15) 0.0209(18)
F3 0.028(2) 0.047(2) 0.075(3) -0.0030(17) -0.0104(17) 0.0065(15)
F4 0.073(3) 0.116(4) 0.120(4) -0.081(4) 0.008(3) 0.024(3)
F5 0.231(7) 0.029(2) 0.067(3) -0.0072(19) 0.058(4) -0.014(3)
F6 0.118(4) 0.062(3) 0.051(2) -0.024(2) -0.027(2) 0.017(3)
F7 0.121(4) 0.103(3) 0.043(2) 0.028(2) 0.043(3) 0.074(3)
F8 0.066(3) 0.096(3) 0.0274(18) 0.0237(18) 0.0011(17) 0.026(2)
F9 0.077(3) 0.085(3) 0.047(2) 0.014(2) 0.021(2) -0.020(2)
F10 0.106(4) 0.150(5) 0.086(3) 0.072(3) 0.045(3) 0.105(4)
F11 0.056(3) 0.075(3) 0.066(3) 0.025(2) 0.032(2) 0.041(2)
F12 0.084(4) 0.063(3) 0.179(6) -0.052(3) 0.029(4) 0.023(3)
F13 0.039(5) 0.098(13) 0.131(9) 0.014(9) -0.013(5) -0.022(8)
F13A 0.12(2) 0.060(11) 0.058(6) 0.012(7) -0.051(8) -0.021(11)
F14 0.085(9) 0.053(7) 0.080(7) 0.019(6) -0.061(5) -0.015(6)
F14A 0.076(10) 0.038(5) 0.062(10) 0.018(6) -0.043(7) -0.031(5)
F15 0.126(13) 0.038(4) 0.110(15) -0.018(6) -0.073(9) -0.001(6)
F15A 0.034(7) 0.077(13) 0.144(14) 0.009(10) -0.033(7) -0.007(9)
F16 0.061(6) 0.034(4) 0.081(7) 0.032(4) -0.013(4) 0.005(4)
F16A 0.047(6) 0.066(12) 0.110(15) 0.046(9) 0.000(7) 0.025(6)
F17 0.098(10) 0.037(5) 0.044(4) 0.009(4) -0.026(5) 0.013(6)
F17A 0.101(13) 0.024(4) 0.113(15) 0.011(6) -0.060(11) 0.005(7)
F18 0.071(8) 0.081(10) 0.081(8) 0.038(6) 0.023(7) 0.056(7)
F18A 0.115(17) 0.070(14) 0.038(5) 0.028(6) 0.006(9) 0.042(11)
F19 0.060(7) 0.060(4) 0.111(8) -0.023(5) -0.048(6) 0.037(4)
F19A 0.030(7) 0.052(6) 0.142(14) -0.011(6) -0.043(8) 0.003(4)
F20 0.025(4) 0.105(9) 0.137(11) 0.066(8) 0.007(7) 0.010(6)
F20A 0.063(8) 0.099(11) 0.086(9) 0.055(8) -0.009(8) 0.022(9)
F21 0.060(6) 0.138(10) 0.039(4) -0.003(5) -0.021(3) 0.052(7)
F21A 0.048(8) 0.147(13) 0.086(8) -0.043(8) -0.020(6) 0.061(9)
F22 0.071(5) 0.054(5) 0.113(8) -0.051(5) 0.016(5) 0.004(4)
F22A 0.077(7) 0.102(9) 0.117(13) -0.043(10) 0.048(7) 0.026(7)
F23 0.125(9) 0.080(8) 0.057(5) 0.004(4) 0.015(5) 0.081(7)
F23A 0.157(14) 0.164(16) 0.069(7) -0.068(8) -0.040(9) 0.107(12)
F24 0.101(9) 0.061(5) 0.064(6) 0.003(5) 0.050(5) 0.026(5)
F24A 0.170(17) 0.042(7) 0.115(11) 0.006(7) 0.047(12) 0.051(9)
F25 0.050(3) 0.063(3) 0.237(7) -0.032(3) 0.081(4) -0.009(2)
F26 0.073(3) 0.097(4) 0.097(3) -0.019(3) -0.017(3) 0.062(3)
F27 0.067(3) 0.056(2) 0.063(2) -0.0131(18) 0.025(2) 0.018(2)
F28 0.070(5) 0.036(5) 0.187(13) 0.010(10) 0.027(7) -0.015(5)
F28A 0.079(6) 0.017(4) 0.093(7) -0.002(5) 0.023(5) 0.008(4)
F29 0.131(9) 0.036(5) 0.190(10) 0.036(6) -0.069(8) -0.012(6)
F29A 0.073(6) 0.033(6) 0.110(10) -0.011(9) -0.017(7) -0.020(5)
F30 0.132(10) 0.046(5) 0.144(8) -0.032(6) 0.016(7) -0.010(6)
F30A 0.126(11) 0.025(5) 0.084(6) 0.012(4) 0.011(6) 0.012(7)
F31 0.056(3) 0.0243(17) 0.100(3) 0.0041(18) -0.009(2) 0.0110(16)
F32 0.058(3) 0.061(2) 0.058(2) 0.0090(17) 0.0117(18) 0.045(2)
F33 0.038(2) 0.051(2) 0.0399(18) 0.0170(14) -0.0033(14) 0.0163(16)
F34 0.057(3) 0.122(4) 0.0316(19) 0.033(2) 0.0170(17) 0.043(2)
F35 0.036(2) 0.109(3) 0.060(2) 0.039(2) 0.0257(18) 0.037(2)
F36 0.100(4) 0.054(2) 0.087(3) 0.015(2) 0.063(3) -0.001(2)
C1 0.017(2) 0.021(2) 0.015(2) 0.0035(15) 0.0020(16) 0.0067(17)
C2 0.018(2) 0.022(2) 0.017(2) 0.0023(16) 0.0004(16) 0.0027(17)
C3 0.020(2) 0.021(2) 0.020(2) 0.0063(16) 0.0004(17) 0.0031(18)
C4 0.018(2) 0.0138(19) 0.019(2) 0.0011(15) -0.0010(16) 0.0058(16)
C5 0.022(2) 0.022(2) 0.016(2) 0.0044(16) -0.0008(17) 0.0044(17)
C6 0.024(3) 0.026(2) 0.033(3) 0.0075(19) -0.006(2) 0.001(2)
C7 0.030(3) 0.028(3) 0.041(3) 0.011(2) -0.005(2) 0.008(2)
C8 0.025(3) 0.035(3) 0.026(3) 0.0040(19) -0.004(2) 0.012(2)
C9 0.015(2) 0.028(2) 0.026(2) 0.0023(18) -0.0012(18) 0.0078(19)
C10 0.020(2) 0.016(2) 0.027(2) 0.0064(16) 0.0015(17) 0.0046(17)
C11 0.023(2) 0.026(2) 0.030(2) 0.0092(19) 0.0028(19) 0.007(2)
C12 0.022(3) 0.028(3) 0.044(3) 0.016(2) 0.011(2) 0.006(2)
C13 0.018(3) 0.032(3) 0.050(3) 0.011(2) 0.002(2) 0.004(2)
C14 0.024(3) 0.030(3) 0.034(3) 0.006(2) -0.002(2) 0.008(2)
C15 0.019(2) 0.019(2) 0.020(2) 0.0037(16) 0.0039(16) 0.0041(17)
C16 0.029(3) 0.023(2) 0.022(2) 0.0088(17) 0.0041(18) 0.0024(19)
C17 0.025(3) 0.024(2) 0.031(3) 0.0107(18) 0.0047(19) -0.0023(19)
C18 0.021(3) 0.060(4) 0.047(4) 0.025(3) 0.008(2) 0.002(3)
C19 0.050(4) 0.020(2) 0.036(3) 0.005(2) -0.002(3) 0.002(2)
C20 0.044(4) 0.030(3) 0.036(3) 0.016(2) -0.004(2) 0.005(2)
C21 0.054(4) 0.038(3) 0.029(3) 0.007(2) 0.018(3) 0.008(3)
C22 0.057(4) 0.043(3) 0.053(4) 0.016(3) 0.017(3) 0.031(3)
C23 0.028(3) 0.029(3) 0.028(2) 0.0052(18) 0.001(2) 0.010(2)
C24 0.044(4) 0.041(3) 0.032(3) 0.019(2) 0.005(2) 0.021(3)
C25 0.030(3) 0.031(3) 0.023(2) 0.0058(18) -0.0039(19) 0.005(2)
C26 0.051(4) 0.051(3) 0.027(3) 0.014(2) 0.005(2) 0.018(3)
C27 0.053(4) 0.039(3) 0.067(4) 0.012(3) -0.030(3) -0.010(3)
C28 0.032(3) 0.029(2) 0.034(3) 0.004(2) -0.006(2) 0.000(2)
C29 0.048(4) 0.023(3) 0.039(3) 0.005(2) -0.011(2) 0.000(2)
C30 0.032(3) 0.024(2) 0.029(2) 0.0066(18) 0.001(2) 0.008(2)
C31 0.040(3) 0.029(2) 0.040(3) 0.010(2) -0.005(2) 0.008(2)
C32 0.025(3) 0.043(3) 0.032(3) 0.002(2) 0.001(2) 0.017(2)
C33 0.022(2) 0.035(3) 0.023(2) 0.0053(18) 0.0044(18) 0.010(2)
C34 0.026(3) 0.035(3) 0.027(2) -0.0012(19) 0.0025(19) 0.015(2)
C35 0.038(3) 0.026(2) 0.022(2) 0.0016(17) 0.004(2) 0.009(2)
C36 0.062(4) 0.036(3) 0.031(3) -0.003(2) 0.008(3) 0.011(3)
C37 0.036(3) 0.054(3) 0.037(3) 0.015(2) 0.015(2) 0.019(3)
C38 0.020(2) 0.036(3) 0.021(2) 0.0015(18) 0.0023(18) 0.007(2)
C39 0.024(3) 0.038(3) 0.028(3) 0.0023(19) 0.003(2) 0.015(2)
C40 0.024(3) 0.033(3) 0.024(2) 0.0004(18) -0.0048(18) 0.014(2)
C41 0.032(3) 0.031(3) 0.042(3) 0.002(2) 0.000(2) 0.013(2)
C42 0.054(4) 0.046(3) 0.044(3) -0.008(2) 0.004(3) 0.021(3)
C43 0.030(3) 0.032(3) 0.030(3) -0.0041(19) 0.001(2) 0.007(2)
C44 0.037(3) 0.039(3) 0.036(3) -0.014(2) -0.013(2) 0.012(2)
C45 0.025(3) 0.030(3) 0.028(2) -0.0024(18) -0.0058(19) 0.004(2)
C46 0.033(3) 0.047(3) 0.042(3) -0.005(2) -0.014(2) 0.011(2)
C47 0.028(3) 0.040(3) 0.081(4) -0.010(3) 0.016(3) 0.003(2)
C48 0.023(3) 0.027(2) 0.037(3) -0.001(2) 0.005(2) 0.0008(19)
C49 0.025(3) 0.028(3) 0.073(4) 0.001(3) 0.012(3) -0.006(2)
C50 0.035(3) 0.024(2) 0.051(3) 0.000(2) -0.003(2) 0.000(2)
C51 0.055(4) 0.023(3) 0.103(5) 0.002(3) 0.007(4) 0.001(3)

loop_
_atom_type_symbol
_atom_type_description
_atom_type_scat_dispersion_real
_atom_type_scat_dispersion_imag
_atom_type_scat_source
C C 0.0033 0.0016 'International Tables Vol C Tables 4.2.6.8 and 6.1.1.4'
H H 0.0000 0.0000 'International Tables Vol C Tables 4.2.6.8 and 6.1.1.4'
N N 0.0061 0.0033 'International Tables Vol C Tables 4.2.6.8 and 6.1.1.4'
O O 0.0106 0.0060 'International Tables Vol C Tables 4.2.6.8 and 6.1.1.4'
Er Er -0.2586 4.9576 'International Tables Vol C Tables 4.2.6.8 and 6.1.1.4'
F F 0.0171 0.0103 'International Tables Vol C Tables 4.2.6.8 and 6.1.1.4'

loop_
_geom_angle_atom_site_label_1
_geom_angle_atom_site_label_2
_geom_angle_atom_site_label_3
_geom_angle
O14 Er01 O13 73.58(12)
O14 Er01 O12 79.13(12)
O13 Er01 O12 88.64(12)
O14 Er01 O10 144.17(12)
O13 Er01 O10 95.13(12)
O12 Er01 O10 135.56(12)
O14 Er01 O11 135.36(12)
O13 Er01 O11 140.88(12)
O12 Er01 O11 75.83(12)
O10 Er01 O11 73.66(12)
O14 Er01 O2 71.17(12)
O13 Er01 O2 71.93(12)
O12 Er01 O2 147.98(12)
O10 Er01 O2 72.99(12)
O11 Er01 O2 134.72(11)
O14 Er01 O9 130.79(12)
O13 Er01 O9 69.27(12)
O12 Er01 O9 69.03(13)
O10 Er01 O9 71.12(12)
O11 Er01 O9 71.65(11)
O2 Er01 O9 123.29(12)
O14 Er01 N5 69.66(12)
O13 Er01 N5 141.26(13)
O12 Er01 N5 73.00(13)
O10 Er01 N5 122.00(12)
O11 Er01 N5 67.94(12)
O2 Er01 N5 106.42(12)
O9 Er01 N5 129.69(12)
O14 Er01 N4 96.81(12)
O13 Er01 N4 136.21(12)
O12 Er01 N4 132.36(12)
O10 Er01 N4 67.62(11)
O11 Er01 N4 74.79(11)
O2 Er01 N4 64.64(11)
O9 Er01 N4 132.37(12)
N5 Er01 N4 61.51(12)
O4 Er02 O5 82.21(13)
O4 Er02 O7 83.58(12)
O5 Er02 O7 142.11(11)
O4 Er02 O3 74.32(12)
O5 Er02 O3 70.95(12)
O7 Er02 O3 137.13(11)
O4 Er02 O8 137.39(12)
O5 Er02 O8 94.81(12)
O7 Er02 O8 72.99(11)
O3 Er02 O8 144.59(11)
O4 Er02 O6 69.97(13)
O5 Er02 O6 70.70(12)
O7 Er02 O6 71.44(12)
O3 Er02 O6 130.12(12)
O8 Er02 O6 69.02(12)
O4 Er02 O1 71.90(12)
O5 Er02 O1 135.94(12)
O7 Er02 O1 70.30(11)
O3 Er02 O1 68.08(11)
O8 Er02 O1 128.32(11)
O6 Er02 O1 127.96(12)
O4 Er02 N6 144.81(12)
O5 Er02 N6 74.68(12)
O7 Er02 N6 130.37(12)
O3 Er02 N6 73.22(11)
O8 Er02 N6 71.74(12)
O6 Er02 N6 124.08(12)
O1 Er02 N6 107.50(11)
O4 Er02 N3 136.46(12)
O5 Er02 N3 136.83(12)
O7 Er02 N3 73.39(12)
O3 Er02 N3 98.15(11)
O8 Er02 N3 69.76(11)
O6 Er02 N3 131.72(12)
O1 Er02 N3 65.74(11)
N6 Er02 N3 62.27(12)
O1 N1 C15 127.7(4)
O1 N1 C17 119.1(4)
C15 N1 C17 112.8(4)
O2 N2 C15 127.2(4)
O2 N2 C16 119.2(4)
C15 N2 C16 112.9(4)
C1 N3 C4 116.2(4)
C1 N3 Er02 126.9(3)
C4 N3 Er02 108.9(3)
C1 N4 C2 116.1(4)
C1 N4 Er01 123.3(3)
C2 N4 Er01 107.9(3)
C14 N5 C10 118.2(4)
C14 N5 Er01 123.4(3)
C10 N5 Er01 117.6(3)
C9 N6 C5 117.7(4)
C9 N6 Er02 123.8(3)
C5 N6 Er02 118.0(3)
N1 O1 Er02 133.2(3)
N2 O2 Er01 130.6(3)
C48 O3 Er02 132.5(3)
C50 O4 Er02 134.3(3)
C45 O5 Er02 134.5(3)
C43 O6 Er02 132.4(3)
C40 O7 Er02 132.0(3)
C38 O8 Er02 132.9(3)
C35 O9 Er01 133.1(3)
C33 O10 Er01 134.1(3)
C30 O11 Er01 131.9(3)
C28 O12 Er01 132.2(3)
C25 O13 Er01 134.0(3)
C23 O14 Er01 134.6(3)
N3 C1 N4 126.2(4)
N3 C1 C15 116.5(4)
N4 C1 C15 117.2(4)
N4 C2 C3 120.9(4)
N4 C2 C10 115.5(4)
C3 C2 C10 123.7(4)
C4 C3 C2 118.1(4)
C4 C3 H3A 121.0
C2 C3 H3A 121.0
N3 C4 C3 120.6(4)
N3 C4 C5 115.7(4)
C3 C4 C5 123.7(4)
N6 C5 C6 122.7(4)
N6 C5 C4 116.2(4)
C6 C5 C4 120.8(4)
C5 C6 C7 119.0(5)
C5 C6 H6A 120.5
C7 C6 H6A 120.5
C8 C7 C6 118.7(5)
C8 C7 H7A 120.6
C6 C7 H7A 120.6
C7 C8 C9 118.8(5)
C7 C8 H8A 120.6
C9 C8 H8A 120.6
N6 C9 C8 123.2(4)
N6 C9 H9A 118.4
C8 C9 H9A 118.4
N5 C10 C11 122.4(5)
N5 C10 C2 116.0(4)
C11 C10 C2 121.4(4)
C12 C11 C10 118.6(5)
C12 C11 H11A 120.7
C10 C11 H11A 120.7
C13 C12 C11 119.3(5)
C13 C12 H12A 120.3
C11 C12 H12A 120.3
C12 C13 C14 118.8(5)
C12 C13 H13A 120.6
C14 C13 H13A 120.6
N5 C14 C13 122.6(5)
N5 C14 H14A 118.7
C13 C14 H14A 118.7
N1 C15 N2 108.3(4)
N1 C15 C1 126.2(4)
N2 C15 C1 125.3(4)
N2 C16 C20 109.5(4)
N2 C16 C21 105.0(4)
C20 C16 C21 111.3(4)
N2 C16 C17 100.6(3)
C20 C16 C17 115.4(4)
C21 C16 C17 113.8(5)
N1 C17 C18 108.6(4)
N1 C17 C19 105.6(4)
C18 C17 C19 111.0(5)
N1 C17 C16 101.0(4)
C18 C17 C16 115.1(4)
C19 C17 C16 114.5(5)
C17 C18 H18A 109.5
C17 C18 H18B 109.5
H18A C18 H18B 109.5
C17 C18 H18C 109.5
H18A C18 H18C 109.5
H18B C18 H18C 109.5
C17 C19 H19A 109.5
C17 C19 H19B 109.5
H19A C19 H19B 109.5
C17 C19 H19C 109.5
H19A C19 H19C 109.5
H19B C19 H19C 109.5
C16 C20 H20A 109.5
C16 C20 H20B 109.5
H20A C20 H20B 109.5
C16 C20 H20C 109.5
H20A C20 H20C 109.5
H20B C20 H20C 109.5
C16 C21 H21A 109.5
C16 C21 H21B 109.5
H21A C21 H21B 109.5
C16 C21 H21C 109.5
H21A C21 H21C 109.5
H21B C21 H21C 109.5
F12 C22 F11 107.3(6)
F12 C22 F10 108.9(6)
F11 C22 F10 106.0(6)
F12 C22 C23 110.7(6)
F11 C22 C23 111.6(5)
F10 C22 C23 112.2(5)
O14 C23 C24 127.7(5)
O14 C23 C22 114.3(4)
C24 C23 C22 118.0(5)
C25 C24 C23 120.8(5)
C25 C24 H24A 119.6
C23 C24 H24A 119.6
O13 C25 C24 128.5(5)
O13 C25 C26 114.2(5)
C24 C25 C26 117.3(5)
F7 C26 F9 109.3(6)
F7 C26 F8 107.5(5)
F9 C26 F8 105.4(5)
F7 C26 C25 113.7(5)
F9 C26 C25 109.8(5)
F8 C26 C25 110.7(5)
F14A C27 F13A 112(2)
F14 C27 F13 106.9(14)
F14A C27 F15A 107.8(15)
F13A C27 F15A 107.2(17)
F14 C27 F15 105.6(14)
F13 C27 F15 105.7(12)
F14A C27 C28 113.2(15)
F13A C27 C28 108(2)
F14 C27 C28 113.9(14)
F13 C27 C28 111.4(13)
F15A C27 C28 107.5(17)
F15 C27 C28 112.7(13)
O12 C28 C29 128.7(5)
O12 C28 C27 114.1(5)
C29 C28 C27 117.2(5)
C28 C29 C30 122.7(5)
C28 C29 H29A 118.6
C30 C29 H29A 118.6
O11 C30 C29 128.2(5)
O11 C30 C31 113.9(5)
C29 C30 C31 118.0(5)
F18A C31 F17A 110.4(16)
F18 C31 F17 108.3(12)
F18 C31 F16 109.0(10)
F17 C31 F16 104.2(11)
F18A C31 F16A 102.9(16)
F17A C31 F16A 102.6(13)
F18 C31 C30 111.3(10)
F18A C31 C30 111.2(19)
F17A C31 C30 117.6(12)
F17 C31 C30 110.8(13)
F16 C31 C30 112.9(8)
F16A C31 C30 110.8(13)
F3 C32 F2 107.1(4)
F3 C32 F1 106.9(5)
F2 C32 F1 106.7(4)
F3 C32 C33 112.3(4)
F2 C32 C33 110.2(4)
F1 C32 C33 113.3(4)
O10 C33 C34 127.8(5)
O10 C33 C32 114.6(4)
C34 C33 C32 117.5(5)
C33 C34 C35 120.8(5)
C33 C34 H34A 119.6
C35 C34 H34A 119.6
O9 C35 C34 127.2(5)
O9 C35 C36 115.1(5)
C34 C35 C36 117.6(5)
F5 C36 F6 109.6(6)
F5 C36 F4 108.0(6)
F6 C36 F4 103.0(5)
F5 C36 C35 111.1(5)
F6 C36 C35 112.7(5)
F4 C36 C35 112.0(5)
F36 C37 F34 107.1(5)
F36 C37 F35 109.0(6)
F34 C37 F35 106.4(5)
F36 C37 C38 110.7(4)
F34 C37 C38 109.8(5)
F35 C37 C38 113.5(5)
O8 C38 C39 128.0(5)
O8 C38 C37 113.5(4)
C39 C38 C37 118.5(5)
C38 C39 C40 121.2(5)
C38 C39 H39A 119.4
C40 C39 H39A 119.4
O7 C40 C39 127.9(5)
O7 C40 C41 113.4(4)
C39 C40 C41 118.8(5)
F32 C41 F33 107.7(5)
F32 C41 F31 107.7(5)
F33 C41 F31 106.6(5)
F32 C41 C40 114.1(5)
F33 C41 C40 110.3(4)
F31 C41 C40 110.2(5)
F24A C42 F23A 111.8(12)
F24 C42 F23 107.9(9)
F24 C42 F22 105.5(8)
F23 C42 F22 105.6(8)
F24A C42 F22A 112.3(12)
F23A C42 F22A 100.6(11)
F24A C42 C43 112.8(10)
F24 C42 C43 113.6(7)
F23A C42 C43 110.9(8)
F23 C42 C43 111.8(7)
F22 C42 C43 112.0(7)
F22A C42 C43 107.6(8)
O6 C43 C44 127.5(5)
O6 C43 C42 114.4(5)
C44 C43 C42 118.0(5)
C45 C44 C43 120.1(5)
C45 C44 H44A 119.9
C43 C44 H44A 119.9
O5 C45 C44 127.3(5)
O5 C45 C46 115.2(5)
C44 C45 C46 117.5(5)
F20 C46 F19 110.5(9)
F20A C46 F21A 108.3(11)
F20A C46 F19A 106.6(11)
F21A C46 F19A 102.2(10)
F20 C46 F21 107.5(9)
F19 C46 F21 102.2(8)
F20 C46 C45 113.6(8)
F20A C46 C45 115.4(10)
F19 C46 C45 112.2(6)
F21A C46 C45 111.7(8)
F19A C46 C45 111.7(10)
F21 C46 C45 110.1(7)
F25 C47 F27 107.7(6)
F25 C47 F26 108.1(7)
F27 C47 F26 105.2(5)
F25 C47 C48 114.4(5)
F27 C47 C48 111.3(6)
F26 C47 C48 109.7(5)
O3 C48 C49 127.9(5)
O3 C48 C47 113.9(5)
C49 C48 C47 118.2(5)
C50 C49 C48 121.6(5)
C50 C49 H49A 119.2
C48 C49 H49A 119.2
O4 C50 C49 129.2(5)
O4 C50 C51 114.5(6)
C49 C50 C51 116.2(6)
F28A C51 F29A 111.0(12)
F28 C51 F30 106.7(10)
F28 C51 F29 111.3(11)
F30 C51 F29 99.9(9)
F28A C51 F30A 107.9(10)
F29A C51 F30A 99.8(11)
F28 C51 C50 118.4(11)
F28A C51 C50 114.4(8)
F29A C51 C50 114.1(13)
F30 C51 C50 109.9(8)
F29 C51 C50 108.9(7)
F30A C51 C50 108.4(7)

loop_
_geom_bond_atom_site_label_1
_geom_bond_atom_site_label_2
_geom_bond_distance
Er01 O14 2.312(4)
Er01 O13 2.315(3)
Er01 O12 2.317(3)
Er01 O10 2.339(3)
Er01 O11 2.346(3)
Er01 O2 2.408(3)
Er01 O9 2.409(3)
Er01 N5 2.587(4)
Er01 N4 2.681(4)
Er02 O4 2.298(3)
Er02 O5 2.313(3)
Er02 O7 2.340(3)
Er02 O3 2.356(3)
Er02 O8 2.357(3)
Er02 O6 2.393(3)
Er02 O1 2.396(3)
Er02 N6 2.545(4)
Er02 N3 2.660(4)
N1 O1 1.278(5)
N1 C15 1.344(6)
N1 C17 1.511(6)
N2 O2 1.276(5)
N2 C15 1.346(6)
N2 C16 1.513(6)
N3 C1 1.337(6)
N3 C4 1.356(5)
N4 C1 1.339(6)
N4 C2 1.354(5)
N5 C14 1.334(7)
N5 C10 1.344(6)
N6 C9 1.337(6)
N6 C5 1.347(6)
O3 C48 1.255(6)
O4 C50 1.246(7)
O5 C45 1.244(6)
O6 C43 1.245(6)
O7 C40 1.256(6)
O8 C38 1.244(6)
O9 C35 1.245(6)
O10 C33 1.265(6)
O11 C30 1.253(6)
O12 C28 1.253(6)
O13 C25 1.251(6)
O14 C23 1.253(6)
F1 C32 1.336(6)
F2 C32 1.330(6)
F3 C32 1.321(6)
F4 C36 1.324(8)
F5 C36 1.275(7)
F6 C36 1.290(8)
F7 C26 1.291(7)
F8 C26 1.343(7)
F9 C26 1.328(7)
F10 C22 1.323(8)
F11 C22 1.320(7)
F12 C22 1.294(8)
F13 C27 1.33(2)
F13A C27 1.30(2)
F14 C27 1.307(19)
F14A C27 1.27(2)
F15 C27 1.360(17)
F15A C27 1.34(3)
F16 C31 1.345(12)
F16A C31 1.40(2)
F17 C31 1.334(17)
F17A C31 1.295(16)
F18 C31 1.269(15)
F18A C31 1.28(2)
F19 C46 1.303(9)
F19A C46 1.361(14)
F20 C46 1.230(12)
F20A C46 1.240(14)
F21 C46 1.364(10)
F21A C46 1.325(12)
F22 C42 1.338(10)
F22A C42 1.359(15)
F23 C42 1.338(11)
F23A C42 1.319(14)
F24 C42 1.260(10)
F24A C42 1.199(15)
F25 C47 1.309(7)
F26 C47 1.345(9)
F27 C47 1.312(8)
F28 C51 1.226(15)
F28A C51 1.250(14)
F29 C51 1.354(13)
F29A C51 1.310(17)
F30 C51 1.353(13)
F30A C51 1.382(14)
F31 C41 1.335(7)
F32 C41 1.320(6)
F33 C41 1.323(6)
F34 C37 1.319(7)
F35 C37 1.327(7)
F36 C37 1.316(7)
C1 C15 1.469(6)
C2 C3 1.388(6)
C2 C10 1.465(6)
C3 C4 1.381(6)
C3 H3A 0.9300
C4 C5 1.469(6)
C5 C6 1.383(6)
C6 C7 1.390(7)
C6 H6A 0.9300
C7 C8 1.379(7)
C7 H7A 0.9300
C8 C9 1.387(7)
C8 H8A 0.9300
C9 H9A 0.9300
C10 C11 1.394(6)
C11 C12 1.377(7)
C11 H11A 0.9300
C12 C13 1.376(8)
C12 H12A 0.9300
C13 C14 1.392(7)
C13 H13A 0.9300
C14 H14A 0.9300
C16 C20 1.514(7)
C16 C21 1.534(7)
C16 C17 1.555(7)
C17 C18 1.525(7)
C17 C19 1.527(7)
C18 H18A 0.9600
C18 H18B 0.9600
C18 H18C 0.9600
C19 H19A 0.9600
C19 H19B 0.9600
C19 H19C 0.9600
C20 H20A 0.9600
C20 H20B 0.9600
C20 H20C 0.9600
C21 H21A 0.9600
C21 H21B 0.9600
C21 H21C 0.9600
C22 C23 1.545(8)
C23 C24 1.380(7)
C24 C25 1.379(8)
C24 H24A 0.9300
C25 C26 1.548(7)
C27 C28 1.535(8)
C28 C29 1.387(8)
C29 C30 1.392(8)
C29 H29A 0.9300
C30 C31 1.526(7)
C32 C33 1.525(7)
C33 C34 1.378(7)
C34 C35 1.402(7)
C34 H34A 0.9300
C35 C36 1.541(7)
C37 C38 1.541(7)
C38 C39 1.387(7)
C39 C40 1.392(7)
C39 H39A 0.9300
C40 C41 1.531(7)
C42 C43 1.541(8)
C43 C44 1.388(8)
C44 C45 1.379(7)
C44 H44A 0.9300
C45 C46 1.532(8)
C47 C48 1.524(8)
C48 C49 1.394(7)
C49 C50 1.363(8)
C49 H49A 0.9300
C50 C51 1.533(8)
